data_7229495
loop_
_publ_author_name
'Hisamitsu, Shota'
'Yanai, Nobuhiro'
'Kouno, Hironori'
'Magome, Eisuke'
'Matsuki, Masaya'
'Yamada, Teppei'
'Monguzzi, Angelo'
'Kimizuka, Nobuo'

_publ_section_title
;
 Two-dimensional structural ordering in a chromophoric ionic liquid for
 triplet energy migration-based photon upconversion.
;
_journal_issue 5
_journal_name_full 'Physical chemistry chemical physics : PCCP'
_journal_page_first 3233
_journal_page_last 3240
_journal_paper_doi 10.1039/c7cp06266d
_journal_volume 20
_journal_year 2018
_chemical_formula_sum 'C46 H61 O3 P S'
_chemical_formula_weight 724.97
_space_group_crystal_system monoclinic
_space_group_IT_number 14
_space_group_name_Hall '-P 2ybc'
_space_group_name_H-M_alt 'P 1 21/c 1'
_symmetry_space_group_name_Hall '-P 2ybc'
_symmetry_space_group_name_H-M 'P 1 21/c 1'
_atom_sites_solution_hydrogens geom
_audit_creation_method SHELXL-2013
_audit_update_record
;
2017-09-13 deposited with the CCDC.
2017-10-19 downloaded from the CCDC.
;
_cell_angle_alpha 90
_cell_angle_beta 99.9120(10)
_cell_angle_gamma 90
_cell_formula_units_Z 4
_cell_length_a 23.205(13)
_cell_length_b 9.153(5)
_cell_length_c 19.653(11)
_cell_measurement_reflns_used 8155
_cell_measurement_temperature 123(2)
_cell_measurement_theta_max 27.5
_cell_measurement_theta_min 3.1
_cell_volume 4112(4)
_computing_cell_refinement 'Crystal Clear 1.4.0 SP1'
_computing_data_collection 'Rigaku Saturn 70/31K'
_computing_data_reduction 'Crystal Clear 1.4.0 SP1'
_computing_molecular_graphics 'Crystal Maker'
_computing_publication_material 'Yadokari-XG 2014 (Wakita, Nemoto et al., 2014)'
_computing_structure_refinement 'SHELXL-2014/7 (Sheldrick, 2014/7)'
_computing_structure_solution SHELXT
_diffrn_ambient_temperature 123(2)
_diffrn_measured_fraction_theta_full 0.996
_diffrn_measured_fraction_theta_max 0.993
_diffrn_measurement_device_type 'Rigaku Saturn 724 plus'
_diffrn_measurement_method '\w and \f scans'
_diffrn_radiation_monochromator 'multilayered confocal mirror'
_diffrn_radiation_type MoK\a
_diffrn_radiation_wavelength 0.71075
_diffrn_reflns_av_R_equivalents 0.0609
_diffrn_reflns_av_unetI/netI 0.0647
_diffrn_reflns_Laue_measured_fraction_full 0.996
_diffrn_reflns_Laue_measured_fraction_max 0.993
_diffrn_reflns_limit_h_max 30
_diffrn_reflns_limit_h_min -25
_diffrn_reflns_limit_k_max 11
_diffrn_reflns_limit_k_min -8
_diffrn_reflns_limit_l_max 25
_diffrn_reflns_limit_l_min -25
_diffrn_reflns_number 31789
_diffrn_reflns_point_group_measured_fraction_full 0.996
_diffrn_reflns_point_group_measured_fraction_max 0.993
_diffrn_reflns_theta_full 25.242
_diffrn_reflns_theta_max 27.472
_diffrn_reflns_theta_min 3.063
_diffrn_source 'fine-focus rotating anode'
_exptl_absorpt_coefficient_mu 0.156
_exptl_crystal_colour colourless
_exptl_crystal_density_diffrn 1.171
_exptl_crystal_density_method 'not measured'
_exptl_crystal_description platelet
_exptl_crystal_F_000 1568
_exptl_crystal_size_max 0.20
_exptl_crystal_size_mid 0.10
_exptl_crystal_size_min 0.05
_refine_diff_density_max 0.926
_refine_diff_density_min -0.455
_refine_diff_density_rms 0.068
_refine_ls_extinction_method none
_refine_ls_goodness_of_fit_ref 1.072
_refine_ls_hydrogen_treatment constr
_refine_ls_matrix_type full
_refine_ls_number_parameters 535
_refine_ls_number_reflns 9339
_refine_ls_number_restraints 30
_refine_ls_restrained_S_all 1.077
_refine_ls_R_factor_all 0.1429
_refine_ls_R_factor_gt 0.0914
_refine_ls_shift/su_max 0.005
_refine_ls_shift/su_mean 0.000
_refine_ls_structure_factor_coef Fsqd
_refine_ls_weighting_details 'w=1/[\s^2^(Fo^2^)+(0.1384P)^2^+1.4911P] where P=(Fo^2^+2Fc^2^)/3'
_refine_ls_weighting_scheme calc
_refine_ls_wR_factor_gt 0.2355
_refine_ls_wR_factor_ref 0.2767
_reflns_Friedel_coverage 0.000
_reflns_number_gt 5495
_reflns_number_total 9339
_reflns_threshold_expression 'I > 2\s(I)'
_cod_data_source_file c7cp06266d2.cif
_cod_data_source_block 170512_P22214DPAS_final
_cod_depositor_comments 'Adding full bibliography for 7229495.cif.'
_cod_database_code 7229495
_shelx_space_group_comment
;
The symmetry employed for this shelxl refinement is uniquely defined
by the following loop, which should always be used as a source of
symmetry information in preference to the above space-group names.
They are only intended as comments.
;
_shelxl_version_number 2013-4

loop_
_space_group_symop_operation_xyz
'x, y, z'
'-x, y+1/2, -z+1/2'
'-x, -y, -z'
'x, -y-1/2, z-1/2'

loop_
_atom_site_label
_atom_site_type_symbol
_atom_site_fract_x
_atom_site_fract_y
_atom_site_fract_z
_atom_site_U_iso_or_equiv
_atom_site_adp_type
_atom_site_occupancy
_atom_site_site_symmetry_order
_atom_site_calc_flag
_atom_site_refinement_flags_posn
_atom_site_refinement_flags_adp
_atom_site_refinement_flags_occupancy
_atom_site_disorder_assembly
_atom_site_disorder_group
S1 S 0.58370(3) 1.24190(9) 0.38639(4) 0.0389(2) Uani 1 1 d . . . . .
P1 P 0.51362(4) 0.74266(10) 0.38893(5) 0.0435(3) Uani 1 1 d . . . . .
O1 O 0.54533(10) 1.1676(3) 0.42592(14) 0.0558(7) Uani 1 1 d . . . . .
O2 O 0.56773(12) 1.2190(4) 0.31301(14) 0.0669(8) Uani 1 1 d . . . . .
O3 O 0.59279(12) 1.3923(3) 0.40668(19) 0.0752(10) Uani 1 1 d . . . . .
C1 C 0.68970(13) 1.1254(3) 0.36693(17) 0.0359(7) Uani 1 1 d . . . . .
H1 H 0.6771 1.1426 0.3201 0.043 Uiso 1 1 calc R U . . .
C2 C 0.74681(13) 1.0628(3) 0.38962(17) 0.0366(7) Uani 1 1 d . . . . .
C3 C 0.65384(14) 1.1597(3) 0.41243(17) 0.0380(7) Uani 1 1 d . . . . .
C4 C 0.76513(14) 1.0367(3) 0.46209(18) 0.0404(8) Uani 1 1 d . . . . .
C5 C 0.84186(15) 0.9750(4) 0.3686(2) 0.0457(8) Uani 1 1 d . . . . .
C6 C 0.78537(14) 1.0301(4) 0.34350(19) 0.0419(8) Uani 1 1 d . . . . .
C7 C 0.76737(15) 1.0576(4) 0.2673(2) 0.0501(9) Uani 1 1 d . . . . .
C8 C 0.82153(15) 0.9788(4) 0.4878(2) 0.0461(8) Uani 1 1 d . . . . .
C9 C 0.86040(15) 0.9501(4) 0.4417(2) 0.0466(9) Uani 1 1 d . . . . .
C10 C 0.67260(15) 1.1337(4) 0.48415(19) 0.0476(8) Uani 1 1 d . . . . .
H10 H 0.6481 1.1583 0.5152 0.057 Uiso 1 1 calc R U . . .
C11 C 0.72552(15) 1.0736(4) 0.5080(2) 0.0495(9) Uani 1 1 d . . . . .
H11 H 0.7364 1.0558 0.5551 0.059 Uiso 1 1 calc R U . . .
C12 C 0.47651(16) 0.5797(4) 0.4080(2) 0.0477(9) Uani 1 1 d . . . . .
H12 H 0.5047 0.5153 0.4353 0.057 Uiso 1 1 calc R U . . .
H12A H 0.4475 0.6058 0.4361 0.057 Uiso 1 1 calc R U . . .
C13 C 0.55750(19) 0.8078(4) 0.46703(19) 0.0534(9) Uani 1 1 d . . . . .
H13 H 0.5707 0.9059 0.4591 0.064 Uiso 1 1 calc R U . . .
H13A H 0.5332 0.8137 0.5025 0.064 Uiso 1 1 calc R U . . .
C14 C 0.84030(16) 0.9535(5) 0.5633(2) 0.0573(10) Uani 1 1 d . . . . .
C15 C 0.36731(17) 1.0147(4) 0.3384(2) 0.0523(9) Uani 1 1 d . . . . .
H15 H 0.3883 1.0964 0.3229 0.06(8) Uiso 0.305(7) 1 calc R . P A 1
H15A H 0.3626 1.0358 0.3855 0.14(8) Uiso 0.305(7) 1 calc R . P A 1
H15B H 0.3377 1.0382 0.3659 0.07(2) Uiso 0.695(7) 1 calc R . P A 2
H15C H 0.3873 1.1045 0.3305 0.09(5) Uiso 0.695(7) 1 calc R . P A 2
C16 C 0.88177(16) 0.9368(4) 0.3242(2) 0.0572(10) Uani 1 1 d . . . . .
H16 H 0.8705 0.9494 0.2768 0.069 Uiso 1 1 calc R U . . .
C17 C 0.91843(16) 0.8929(4) 0.4653(2) 0.0586(10) Uani 1 1 d . . . . .
H17 H 0.9313 0.8775 0.5122 0.070 Uiso 1 1 calc R U . . .
C18 C 0.44632(18) 0.4968(4) 0.3450(2) 0.0593(11) Uani 1 1 d . . . . .
H18 H 0.4194 0.5605 0.3166 0.089 Uiso 1 1 calc R U . . .
H18A H 0.4254 0.4152 0.3595 0.089 Uiso 1 1 calc R U . . .
H18B H 0.4750 0.4622 0.3191 0.089 Uiso 1 1 calc R U . . .
C19 C 0.95439(18) 0.8614(5) 0.4197(3) 0.0683(12) Uani 1 1 d . . . . .
H19 H 0.9917 0.8255 0.4358 0.082 Uiso 1 1 calc R U . . .
C20 C 0.93604(17) 0.8822(5) 0.3487(3) 0.0685(12) Uani 1 1 d . . . . .
H20 H 0.9610 0.8586 0.3181 0.082 Uiso 1 1 calc R U . . .
C21 C 0.7912(2) 1.1703(5) 0.2336(2) 0.0668(12) Uani 1 1 d . . . . .
H21 H 0.8182 1.2329 0.2592 0.080 Uiso 1 1 calc R U . . .
C22 C 0.5581(2) 0.7016(4) 0.3253(2) 0.0601(11) Uani 1 1 d . . . . .
H22 H 0.5807 0.6141 0.3391 0.072 Uiso 1 1 calc R U . . .
H22A H 0.5330 0.6816 0.2816 0.072 Uiso 1 1 calc R U . . .
C23 C 0.81612(19) 0.8402(5) 0.5964(3) 0.0679(12) Uani 1 1 d . . . . .
H23 H 0.7887 0.7780 0.5714 0.082 Uiso 1 1 calc R U . . .
C24 C 0.72667(17) 0.9673(6) 0.2277(3) 0.0737(14) Uani 1 1 d . . . . .
H24 H 0.7093 0.8918 0.2486 0.088 Uiso 1 1 calc R U . . .
C25 C 0.88144(19) 1.0440(6) 0.6028(2) 0.0763(14) Uani 1 1 d . . . . .
H25 H 0.8977 1.1209 0.5816 0.092 Uiso 1 1 calc R U . . .
C26 C 0.7115(2) 0.9901(8) 0.1548(3) 0.100(2) Uani 1 1 d . . . . .
H26 H 0.6846 0.9288 0.1282 0.119 Uiso 1 1 calc R U . . .
C27 C 0.5999(2) 0.8262(5) 0.3155(3) 0.0780(15) Uani 1 1 d . . . . .
H27 H 0.5783 0.9157 0.3070 0.117 Uiso 1 1 calc R U . . .
H27A H 0.6188 0.8049 0.2768 0.117 Uiso 1 1 calc R U . . .
H27B H 0.6289 0.8363 0.3564 0.117 Uiso 1 1 calc R U . . .
C28 C 0.6109(2) 0.7136(5) 0.4940(2) 0.0763(14) Uani 1 1 d . . . . .
H28 H 0.5987 0.6144 0.4987 0.114 Uiso 1 1 calc R U . . .
H28A H 0.6296 0.7497 0.5382 0.114 Uiso 1 1 calc R U . . .
H28B H 0.6379 0.7174 0.4621 0.114 Uiso 1 1 calc R U . . .
C29 C 0.4633(2) 0.8746(5) 0.3421(3) 0.0372(12) Uani 0.695(7) 1 d . . P A 2
H29 H 0.4841 0.9648 0.3369 0.045 Uiso 0.695(7) 1 calc R U P A 2
H29A H 0.4484 0.8372 0.2962 0.045 Uiso 0.695(7) 1 calc R U P A 2
C30 C 0.8737(2) 0.9092(7) 0.7049(3) 0.0905(19) Uani 1 1 d . . . . .
H30 H 0.8846 0.8946 0.7522 0.109 Uiso 1 1 calc R U . . .
C31 C 0.8987(2) 1.0209(7) 0.6736(3) 0.0937(18) Uani 1 1 d . . . . .
H31 H 0.9268 1.0805 0.6993 0.112 Uiso 1 1 calc R U . . .
C32 C 0.7364(2) 1.1017(9) 0.1246(3) 0.105(2) Uani 1 1 d . . . . .
H32 H 0.7265 1.1165 0.0772 0.126 Uiso 1 1 calc R U . . .
C33 C 0.8337(2) 0.8206(6) 0.6683(3) 0.0843(17) Uani 1 1 d . . . . .
H33 H 0.8174 0.7455 0.6906 0.101 Uiso 1 1 calc R U . . .
C34 C 0.4123(3) 0.9059(6) 0.3795(4) 0.0485(15) Uani 0.695(7) 1 d . . P A 2
H34 H 0.4272 0.9466 0.4247 0.058 Uiso 0.695(7) 1 calc R U P A 2
H34A H 0.3926 0.8149 0.3863 0.058 Uiso 0.695(7) 1 calc R U P A 2
C35 C 0.3377(2) 0.9524(6) 0.2690(3) 0.0476(14) Uani 0.695(7) 1 d . . P A 2
H35 H 0.3665 0.9426 0.2388 0.057 Uiso 0.695(7) 1 calc R U P A 2
H35A H 0.3227 0.8557 0.2762 0.057 Uiso 0.695(7) 1 calc R U P A 2
C36 C 0.7758(2) 1.1919(7) 0.1633(3) 0.0880(16) Uani 1 1 d . . . . .
H36 H 0.7924 1.2684 0.1422 0.106 Uiso 1 1 calc R U . . .
C37 C 0.2629(4) 0.9961(11) 0.1573(6) 0.066(2) Uani 0.695(7) 1 d . . P A 2
H37 H 0.2956 0.9822 0.1331 0.079 Uiso 0.695(7) 1 calc R U P A 2
H37A H 0.2443 0.9018 0.1596 0.079 Uiso 0.695(7) 1 calc R U P A 2
C38 C 0.2883(7) 1.0477(17) 0.2345(9) 0.090(5) Uani 0.695(7) 1 d . . P A 2
H38 H 0.3021 1.1475 0.2334 0.108 Uiso 0.695(7) 1 calc R U P A 2
H38A H 0.2571 1.0461 0.2615 0.108 Uiso 0.695(7) 1 calc R U P A 2
C39 C 0.1870(3) 1.0379(8) 0.0460(4) 0.116(2) Uani 1 1 d . U . . .
H39 H 0.1684 1.1263 0.0586 0.139 Uiso 0.305(7) 1 calc R U P A 1
H39A H 0.1955 1.0493 -0.0004 0.139 Uiso 0.305(7) 1 calc R U P A 1
H39B H 0.1631 1.1159 0.0226 0.139 Uiso 0.695(7) 1 calc R U P A 2
H39C H 0.2157 1.0124 0.0174 0.139 Uiso 0.695(7) 1 calc R U P A 2
C40 C 0.2197(4) 1.0973(9) 0.1151(5) 0.084(2) Uani 0.695(7) 1 d . . P A 2
H40 H 0.2403 1.1852 0.1058 0.101 Uiso 0.695(7) 1 calc R U P A 2
H40A H 0.1909 1.1254 0.1431 0.101 Uiso 0.695(7) 1 calc R U P A 2
C41 C 0.1515(4) 0.9178(11) 0.0497(6) 0.161(4) Uani 1 1 d . U . . .
H55 H 0.1762 0.8359 0.0673 0.193 Uiso 1 1 calc R U . . .
H56 H 0.1326 0.8929 0.0032 0.193 Uiso 1 1 calc R U . . .
C42 C 0.0197(11) 0.787(2) 0.1586(13) 0.128(7) Uiso 0.4 1 d . . P B 1
H74 H 0.0469 0.7895 0.2019 0.153 Uiso 0.4 1 calc R U P B 1
H75 H -0.0031 0.6974 0.1555 0.153 Uiso 0.4 1 calc R U P B 1
C43 C -0.0641(14) 1.023(3) 0.1512(15) 0.151(11) Uiso 0.4 1 d . . P B 1
H59 H -0.0957 0.9736 0.1674 0.226 Uiso 0.4 1 calc R U P B 1
H60 H -0.0779 1.0631 0.1062 0.226 Uiso 0.4 1 calc R U P B 1
H61 H -0.0499 1.1004 0.1826 0.226 Uiso 0.4 1 calc R U P B 1
C44 C 0.1038(7) 0.9353(16) 0.0948(8) 0.260(7) Uani 1 1 d . U . . .
H57 H 0.0843 1.0273 0.0814 0.312 Uiso 1 1 calc R U . . .
H58 H 0.1241 0.9480 0.1419 0.312 Uiso 1 1 calc R U . . .
C45 C 0.4611(5) 0.8980(13) 0.3930(6) 0.042(3) Uani 0.305(7) 1 d . . P A 1
H45 H 0.4513 0.9016 0.4390 0.050 Uiso 0.305(7) 1 calc R U P A 1
H45A H 0.4804 0.9891 0.3854 0.050 Uiso 0.305(7) 1 calc R U P A 1
C46 C 0.0487(6) 0.8083(12) 0.0985(8) 0.223(6) Uani 1 1 d . U . . .
C47 C -0.0389(7) 0.9601(18) 0.0884(9) 0.101(5) Uiso 0.4 1 d . . P B 2
H68 H -0.0203 1.0469 0.1105 0.121 Uiso 0.4 1 calc R U P B 2
H69 H -0.0223 0.9524 0.0464 0.121 Uiso 0.4 1 calc R U P B 2
C48 C -0.0923(7) 1.0347(17) 0.0558(9) 0.100(5) Uiso 0.4 1 d . . P B 2
H62 H -0.1189 0.9649 0.0311 0.150 Uiso 0.4 1 calc R U P B 2
H63 H -0.0827 1.1072 0.0242 0.150 Uiso 0.4 1 calc R U P B 2
H64 H -0.1103 1.0810 0.0906 0.150 Uiso 0.4 1 calc R U P B 2
C49 C -0.0194(14) 0.925(4) 0.1475(15) 0.170(10) Uiso 0.4 1 d . . P B 1
H70 H 0.0121 0.9944 0.1607 0.204 Uiso 0.4 1 calc R U P B 1
H71 H -0.0244 0.9241 0.0974 0.204 Uiso 0.4 1 calc R U P B 1
C50 C 0.4049(6) 0.8858(15) 0.3404(8) 0.047(3) Uani 0.305(7) 1 d . . P A 1
H50 H 0.4148 0.8709 0.2949 0.056 Uiso 0.305(7) 1 calc R U P A 1
H50A H 0.3833 0.8007 0.3513 0.056 Uiso 0.305(7) 1 calc R U P A 1
C51 C 0.3059(7) 1.0123(18) 0.2940(8) 0.069(5) Uani 0.305(7) 1 d . . P A 1
H51 H 0.2861 0.9244 0.3052 0.083 Uiso 0.305(7) 1 calc R U P A 1
H51A H 0.2841 1.0950 0.3072 0.083 Uiso 0.305(7) 1 calc R U P A 1
C52 C 0.2408(10) 1.009(2) 0.1766(11) 0.064(5) Uani 0.305(7) 1 d . . P A 1
H52 H 0.2186 1.0922 0.1882 0.076 Uiso 0.305(7) 1 calc R U P A 1
H52A H 0.2220 0.9210 0.1895 0.076 Uiso 0.305(7) 1 calc R U P A 1
C53 C 0.2406(8) 1.007(2) 0.0953(11) 0.093(6) Uani 0.305(7) 1 d . U P A 1
H53 H 0.2698 1.0776 0.0864 0.112 Uiso 0.305(7) 1 calc R U P A 1
H53A H 0.2543 0.9119 0.0839 0.112 Uiso 0.305(7) 1 calc R U P A 1
C54 C 0.3030(13) 1.017(3) 0.2177(12) 0.057(6) Uani 0.305(7) 1 d . . P A 1
H54 H 0.3256 0.9361 0.2041 0.068 Uiso 0.305(7) 1 calc R U P A 1
H54A H 0.3211 1.1068 0.2057 0.068 Uiso 0.305(7) 1 calc R U P A 1
C55 C 0.0082(8) 0.842(2) 0.1340(9) 0.082(4) Uiso 0.4 1 d . . P B 2
H76 H 0.0257 0.8857 0.1776 0.099 Uiso 0.4 1 calc R U P B 2
H77 H -0.0125 0.7542 0.1438 0.099 Uiso 0.4 1 calc R U P B 2
C56 C 0.0217(14) 0.944(3) 0.1321(16) 0.088(8) Uiso 0.2 1 d . . P B 3
H78 H 0.0546 0.9630 0.1687 0.106 Uiso 0.2 1 calc R U P B 3
H79 H 0.0264 1.0155 0.0971 0.106 Uiso 0.2 1 calc R U P B 3
C57 C -0.0182(12) 1.014(3) 0.1592(14) 0.070(6) Uiso 0.2 1 d . . P B 3
H72 H -0.0060 1.1152 0.1632 0.084 Uiso 0.2 1 calc R U P B 3
H73 H -0.0156 0.9771 0.2059 0.084 Uiso 0.2 1 calc R U P B 3
C58 C -0.0783(14) 1.015(3) 0.1300(19) 0.071(8) Uiso 0.2 1 d . . P B 3
H65 H -0.0830 0.9899 0.0819 0.106 Uiso 0.2 1 calc R U P B 3
H66 H -0.0942 1.1100 0.1350 0.106 Uiso 0.2 1 calc R U P B 3
H67 H -0.0986 0.9442 0.1534 0.106 Uiso 0.2 1 calc R U P B 3

loop_
_atom_site_aniso_label
_atom_site_aniso_U_11
_atom_site_aniso_U_22
_atom_site_aniso_U_33
_atom_site_aniso_U_23
_atom_site_aniso_U_13
_atom_site_aniso_U_12
S1 0.0357(4) 0.0368(5) 0.0445(5) 0.0079(3) 0.0073(3) 0.0050(3)
P1 0.0380(5) 0.0406(5) 0.0496(6) 0.0040(4) 0.0006(4) -0.0026(4)
O1 0.0371(13) 0.0676(17) 0.0628(17) 0.0275(13) 0.0088(12) 0.0026(12)
O2 0.0546(17) 0.103(2) 0.0412(15) 0.0112(14) 0.0033(13) 0.0299(15)
O3 0.0487(16) 0.0375(15) 0.139(3) -0.0083(16) 0.0138(18) 0.0046(12)
C1 0.0356(16) 0.0310(16) 0.0393(18) 0.0026(13) 0.0016(14) -0.0002(12)
C2 0.0338(16) 0.0292(16) 0.0452(19) 0.0006(13) 0.0026(14) -0.0038(12)
C3 0.0364(16) 0.0355(17) 0.0401(18) 0.0033(13) 0.0011(14) 0.0008(13)
C4 0.0361(16) 0.0375(18) 0.046(2) 0.0073(14) 0.0020(15) -0.0006(13)
C5 0.0364(17) 0.0417(19) 0.057(2) -0.0075(16) 0.0024(16) 0.0008(14)
C6 0.0349(17) 0.0374(18) 0.051(2) -0.0089(14) 0.0011(15) 0.0002(13)
C7 0.0336(17) 0.065(2) 0.049(2) -0.0167(18) 0.0006(16) 0.0082(16)
C8 0.0377(18) 0.0430(19) 0.055(2) 0.0098(16) -0.0002(16) -0.0027(14)
C9 0.0350(17) 0.0378(18) 0.064(2) 0.0015(16) 0.0003(16) 0.0023(14)
C10 0.0386(18) 0.062(2) 0.043(2) 0.0076(16) 0.0076(16) 0.0045(16)
C11 0.0393(18) 0.063(2) 0.044(2) 0.0120(17) 0.0018(16) 0.0044(16)
C12 0.0399(18) 0.044(2) 0.059(2) 0.0040(16) 0.0089(17) -0.0014(15)
C13 0.071(3) 0.050(2) 0.040(2) -0.0088(16) 0.0120(19) -0.0076(18)
C14 0.0348(18) 0.074(3) 0.062(3) 0.026(2) 0.0036(18) 0.0085(17)
C15 0.052(2) 0.052(2) 0.053(2) -0.0068(17) 0.0108(19) 0.0074(17)
C16 0.0401(19) 0.065(2) 0.065(3) -0.0175(19) 0.0039(18) 0.0039(17)
C17 0.039(2) 0.058(2) 0.075(3) 0.010(2) 0.000(2) 0.0072(17)
C18 0.052(2) 0.045(2) 0.079(3) 0.0020(19) 0.005(2) -0.0110(17)
C19 0.036(2) 0.071(3) 0.094(4) -0.001(2) 0.002(2) 0.0101(19)
C20 0.037(2) 0.086(3) 0.081(3) -0.019(2) 0.006(2) 0.007(2)
C21 0.061(3) 0.082(3) 0.055(3) 0.010(2) 0.005(2) 0.002(2)
C22 0.084(3) 0.055(2) 0.039(2) -0.0060(17) 0.006(2) -0.028(2)
C23 0.054(2) 0.072(3) 0.077(3) 0.035(2) 0.011(2) 0.011(2)
C24 0.038(2) 0.109(4) 0.073(3) -0.039(3) 0.009(2) -0.010(2)
C25 0.052(2) 0.113(4) 0.058(3) 0.031(3) -0.008(2) -0.011(2)
C26 0.045(3) 0.171(6) 0.076(4) -0.068(4) -0.010(3) 0.005(3)
C27 0.101(4) 0.074(3) 0.064(3) 0.001(2) 0.026(3) -0.040(3)
C28 0.092(3) 0.068(3) 0.054(3) 0.004(2) -0.030(2) -0.014(2)
C29 0.040(3) 0.040(3) 0.032(3) -0.0039(19) 0.007(2) -0.0002(19)
C30 0.057(3) 0.151(5) 0.063(3) 0.051(3) 0.011(3) 0.029(3)
C31 0.055(3) 0.156(5) 0.064(3) 0.033(3) -0.008(2) -0.002(3)
C32 0.056(3) 0.205(7) 0.054(3) -0.009(4) 0.009(3) 0.031(4)
C33 0.064(3) 0.104(4) 0.089(4) 0.056(3) 0.023(3) 0.023(3)
C34 0.057(4) 0.045(3) 0.047(4) -0.012(3) 0.020(3) 0.008(2)
C35 0.039(3) 0.043(3) 0.060(4) -0.003(2) 0.007(3) 0.007(2)
C36 0.068(3) 0.144(5) 0.050(3) 0.011(3) 0.003(2) 0.007(3)
C37 0.053(5) 0.059(4) 0.083(7) -0.001(4) 0.004(4) 0.023(4)
C38 0.064(7) 0.055(5) 0.136(15) -0.010(7) -0.021(7) 0.002(5)
C39 0.121(6) 0.099(5) 0.123(6) 0.021(4) 0.010(5) 0.038(4)
C40 0.077(5) 0.063(5) 0.102(6) 0.015(4) -0.009(4) 0.015(4)
C41 0.136(7) 0.165(8) 0.182(9) 0.034(7) 0.026(7) 0.069(6)
C44 0.253(13) 0.224(12) 0.295(14) -0.036(11) 0.025(12) 0.024(11)
C45 0.032(6) 0.062(7) 0.032(7) -0.005(5) 0.006(5) -0.005(5)
C46 0.179(9) 0.139(7) 0.320(14) -0.058(9) -0.044(10) -0.035(7)
C50 0.050(7) 0.053(8) 0.038(8) -0.007(6) 0.011(7) 0.008(5)
C51 0.064(9) 0.074(10) 0.060(10) 0.016(7) -0.014(8) 0.025(8)
C52 0.069(14) 0.054(9) 0.061(12) -0.007(8) -0.009(9) 0.025(9)
C53 0.076(10) 0.076(10) 0.121(14) 0.026(10) 0.001(10) 0.043(9)
C54 0.066(16) 0.068(17) 0.032(8) 0.004(8) -0.006(8) -0.021(11)

loop_
_atom_type_symbol
_atom_type_description
_atom_type_scat_dispersion_real
_atom_type_scat_dispersion_imag
_atom_type_scat_source
C C 0.0033 0.0016 'International Tables Vol C Tables 4.2.6.8 and 6.1.1.4'
H H 0.0000 0.0000 'International Tables Vol C Tables 4.2.6.8 and 6.1.1.4'
O O 0.0106 0.0060 'International Tables Vol C Tables 4.2.6.8 and 6.1.1.4'
P P 0.1023 0.0942 'International Tables Vol C Tables 4.2.6.8 and 6.1.1.4'
S S 0.1246 0.1234 'International Tables Vol C Tables 4.2.6.8 and 6.1.1.4'

loop_
_geom_angle_atom_site_label_1
_geom_angle_atom_site_label_2
_geom_angle_atom_site_label_3
_geom_angle
O3 S1 O2 114.6(2)
O3 S1 O1 112.03(19)
O2 S1 O1 113.12(19)
O3 S1 C3 103.93(16)
O2 S1 C3 106.86(16)
O1 S1 C3 105.22(15)
C13 P1 C22 110.9(2)
C13 P1 C12 108.65(19)
C22 P1 C12 109.05(18)
C13 P1 C29 115.7(2)
C22 P1 C29 100.5(2)
C12 P1 C29 111.7(2)
C13 P1 C45 89.4(4)
C22 P1 C45 130.0(4)
C12 P1 C45 106.4(4)
C3 C1 C2 121.5(3)
C3 C1 H1 119.3
C2 C1 H1 119.3
C6 C2 C4 119.3(3)
C6 C2 C1 122.4(3)
C4 C2 C1 118.2(3)
C1 C3 C10 119.7(3)
C1 C3 S1 122.7(3)
C10 C3 S1 117.6(3)
C8 C4 C2 120.8(3)
C8 C4 C11 120.9(3)
C2 C4 C11 118.2(3)
C6 C5 C16 122.5(4)
C6 C5 C9 120.2(3)
C16 C5 C9 117.2(3)
C2 C6 C5 120.3(3)
C2 C6 C7 120.4(3)
C5 C6 C7 119.3(3)
C24 C7 C21 117.5(4)
C24 C7 C6 120.3(4)
C21 C7 C6 122.2(3)
C9 C8 C4 119.5(3)
C9 C8 C14 120.1(3)
C4 C8 C14 120.3(3)
C8 C9 C17 121.7(4)
C8 C9 C5 119.7(3)
C17 C9 C5 118.5(3)
C11 C10 C3 121.1(3)
C11 C10 H10 119.5
C3 C10 H10 119.5
C10 C11 C4 121.2(3)
C10 C11 H11 119.4
C4 C11 H11 119.4
C18 C12 P1 114.6(3)
C18 C12 H12 108.6
P1 C12 H12 108.6
C18 C12 H12A 108.6
P1 C12 H12A 108.6
H12 C12 H12A 107.6
C28 C13 P1 114.6(3)
C28 C13 H13 108.6
P1 C13 H13 108.6
C28 C13 H13A 108.6
P1 C13 H13A 108.6
H13 C13 H13A 107.6
C23 C14 C25 118.4(4)
C23 C14 C8 120.6(4)
C25 C14 C8 121.0(4)
C50 C15 C51 119.6(9)
C35 C15 C34 112.4(4)
C50 C15 H15 107.4
C51 C15 H15 107.4
C50 C15 H15A 107.4
C51 C15 H15A 107.4
H15 C15 H15A 107.0
C35 C15 H15B 109.1
C34 C15 H15B 109.1
C35 C15 H15C 109.1
C34 C15 H15C 109.1
H15B C15 H15C 107.9
C20 C16 C5 122.2(4)
C20 C16 H16 118.9
C5 C16 H16 118.9
C19 C17 C9 120.7(4)
C19 C17 H17 119.7
C9 C17 H17 119.7
C12 C18 H18 109.5
C12 C18 H18A 109.5
H18 C18 H18A 109.5
C12 C18 H18B 109.5
H18 C18 H18B 109.5
H18A C18 H18B 109.5
C17 C19 C20 120.9(4)
C17 C19 H19 119.6
C20 C19 H19 119.6
C16 C20 C19 120.4(4)
C16 C20 H20 119.8
C19 C20 H20 119.8
C36 C21 C7 121.8(5)
C36 C21 H21 119.1
C7 C21 H21 119.1
C27 C22 P1 112.6(3)
C27 C22 H22 109.1
P1 C22 H22 109.1
C27 C22 H22A 109.1
P1 C22 H22A 109.1
H22 C22 H22A 107.8
C14 C23 C33 119.4(5)
C14 C23 H23 120.3
C33 C23 H23 120.3
C7 C24 C26 120.1(5)
C7 C24 H24 120.0
C26 C24 H24 120.0
C14 C25 C31 121.0(5)
C14 C25 H25 119.5
C31 C25 H25 119.5
C32 C26 C24 119.8(5)
C32 C26 H26 120.1
C24 C26 H26 120.1
C22 C27 H27 109.5
C22 C27 H27A 109.5
H27 C27 H27A 109.5
C22 C27 H27B 109.5
H27 C27 H27B 109.5
H27A C27 H27B 109.5
C13 C28 H28 109.5
C13 C28 H28A 109.5
H28 C28 H28A 109.5
C13 C28 H28B 109.5
H28 C28 H28B 109.5
H28A C28 H28B 109.5
C34 C29 P1 111.4(4)
C34 C29 H29 109.3
P1 C29 H29 109.3
C34 C29 H29A 109.3
P1 C29 H29A 109.3
H29 C29 H29A 108.0
C33 C30 C31 121.0(5)
C33 C30 H30 119.5
C31 C30 H30 119.5
C30 C31 C25 119.3(6)
C30 C31 H31 120.3
C25 C31 H31 120.3
C26 C32 C36 120.4(5)
C26 C32 H32 119.8
C36 C32 H32 119.8
C30 C33 C23 120.8(5)
C30 C33 H33 119.6
C23 C33 H33 119.6
C29 C34 C15 112.0(5)
C29 C34 H34 109.2
C15 C34 H34 109.2
C29 C34 H34A 109.2
C15 C34 H34A 109.2
H34 C34 H34A 107.9
C38 C35 C15 112.1(7)
C38 C35 H35 109.2
C15 C35 H35 109.2
C38 C35 H35A 109.2
C15 C35 H35A 109.2
H35 C35 H35A 107.9
C32 C36 C21 120.3(6)
C32 C36 H36 119.9
C21 C36 H36 119.9
C40 C37 C38 116.2(9)
C40 C37 H37 108.2
C38 C37 H37 108.2
C40 C37 H37A 108.2
C38 C37 H37A 108.2
H37 C37 H37A 107.4
C35 C38 C37 112.5(9)
C35 C38 H38 109.1
C37 C38 H38 109.1
C35 C38 H38A 109.1
C37 C38 H38A 109.1
H38 C38 H38A 107.8
C41 C39 C53 105.0(10)
C41 C39 C40 116.2(8)
C41 C39 H39 110.7
C53 C39 H39 110.7
C41 C39 H39A 110.7
C53 C39 H39A 110.7
H39 C39 H39A 108.8
C41 C39 H39B 108.2
C40 C39 H39B 108.2
C41 C39 H39C 108.2
C40 C39 H39C 108.2
H39B C39 H39C 107.4
C37 C40 C39 116.7(8)
C37 C40 H40 108.1
C39 C40 H40 108.1
C37 C40 H40A 108.1
C39 C40 H40A 108.1
H40 C40 H40A 107.3
C39 C41 C44 116.1(10)
C39 C41 H55 108.3
C44 C41 H55 108.3
C39 C41 H56 108.3
C44 C41 H56 108.3
H55 C41 H56 107.4
C46 C42 C49 96.7(19)
C46 C42 H74 112.4
C49 C42 H74 112.4
C46 C42 H75 112.4
C49 C42 H75 112.4
H74 C42 H75 110.0
C49 C43 H59 109.5
C49 C43 H60 109.5
H59 C43 H60 109.5
C49 C43 H61 109.5
H59 C43 H61 109.5
H60 C43 H61 109.5
C41 C44 C46 124.1(11)
C41 C44 H57 106.3
C46 C44 H57 106.3
C41 C44 H58 106.3
C46 C44 H58 106.3
H57 C44 H58 106.4
C50 C45 P1 113.6(9)
C50 C45 H45 108.8
P1 C45 H45 108.8
C50 C45 H45A 108.8
P1 C45 H45A 108.8
H45 C45 H45A 107.7
C55 C46 C44 118.0(12)
C42 C46 C44 124.4(14)
C56 C46 C44 80.7(14)
C48 C47 C55 163.2(15)
C48 C47 H68 95.2
C55 C47 H68 95.2
C48 C47 H69 95.2
C55 C47 H69 95.2
H68 C47 H69 103.2
C47 C48 H62 109.5
C47 C48 H63 109.5
H62 C48 H63 109.5
C47 C48 H64 109.5
H62 C48 H64 109.5
H63 C48 H64 109.5
C43 C49 C42 161(3)
C43 C49 H70 95.7
C42 C49 H70 95.7
C43 C49 H71 95.7
C42 C49 H71 95.7
H70 C49 H71 103.3
C15 C50 C45 113.3(11)
C15 C50 H50 108.9
C45 C50 H50 108.9
C15 C50 H50A 108.9
C45 C50 H50A 108.9
H50 C50 H50A 107.7
C54 C51 C15 116.6(16)
C54 C51 H51 108.1
C15 C51 H51 108.1
C54 C51 H51A 108.1
C15 C51 H51A 108.1
H51 C51 H51A 107.3
C54 C52 C53 111.6(19)
C54 C52 H52 109.3
C53 C52 H52 109.3
C54 C52 H52A 109.3
C53 C52 H52A 109.3
H52 C52 H52A 108.0
C39 C53 C52 121.0(16)
C39 C53 H53 107.1
C52 C53 H53 107.1
C39 C53 H53A 107.1
C52 C53 H53A 107.1
H53 C53 H53A 106.8
C51 C54 C52 114(2)
C51 C54 H54 108.8
C52 C54 H54 108.8
C51 C54 H54A 108.8
C52 C54 H54A 108.8
H54 C54 H54A 107.7
C46 C55 C47 109.2(15)
C46 C55 H76 109.8
C47 C55 H76 109.8
C46 C55 H77 109.8
C47 C55 H77 109.8
H76 C55 H77 108.3
C57 C56 C46 155(3)
C57 C56 H78 97.6
C46 C56 H78 97.6
C57 C56 H79 97.6
C46 C56 H79 97.6
H78 C56 H79 103.6
C56 C57 C58 124(3)
C56 C57 H72 106.4
C58 C57 H72 106.4
C56 C57 H73 106.4
C58 C57 H73 106.4
H72 C57 H73 106.5
C57 C58 H65 109.5
C57 C58 H66 109.5
H65 C58 H66 109.5
C57 C58 H67 109.5
H65 C58 H67 109.5
H66 C58 H67 109.5

loop_
_geom_bond_atom_site_label_1
_geom_bond_atom_site_label_2
_geom_bond_distance
S1 O3 1.438(3)
S1 O2 1.441(3)
S1 O1 1.448(2)
S1 C3 1.786(3)
P1 C13 1.792(4)
P1 C22 1.793(4)
P1 C12 1.794(4)
P1 C29 1.817(5)
P1 C45 1.883(12)
C1 C3 1.359(4)
C1 C2 1.442(4)
C1 H1 0.9300
C2 C6 1.411(5)
C2 C4 1.434(5)
C3 C10 1.422(5)
C4 C8 1.422(5)
C4 C11 1.435(5)
C5 C6 1.412(5)
C5 C16 1.421(5)
C5 C9 1.446(5)
C6 C7 1.504(5)
C7 C24 1.389(5)
C7 C21 1.391(6)
C8 C9 1.409(5)
C8 C14 1.491(5)
C9 C17 1.445(5)
C10 C11 1.354(5)
C10 H10 0.9300
C11 H11 0.9300
C12 C18 1.517(5)
C12 H12 0.9700
C12 H12A 0.9700
C13 C28 1.528(6)
C13 H13 0.9700
C13 H13A 0.9700
C14 C23 1.391(6)
C14 C25 1.394(6)
C15 C50 1.464(13)
C15 C35 1.528(7)
C15 C51 1.538(15)
C15 C34 1.563(7)
C15 H15 0.9700
C15 H15A 0.9700
C15 H15B 0.9700
C15 H15C 0.9700
C16 C20 1.364(5)
C16 H16 0.9300
C17 C19 1.357(6)
C17 H17 0.9300
C18 H18 0.9600
C18 H18A 0.9600
C18 H18B 0.9600
C19 C20 1.399(6)
C19 H19 0.9300
C20 H20 0.9300
C21 C36 1.382(6)
C21 H21 0.9300
C22 C27 1.531(5)
C22 H22 0.9700
C22 H22A 0.9700
C23 C33 1.414(7)
C23 H23 0.9300
C24 C26 1.430(8)
C24 H24 0.9300
C25 C31 1.397(6)
C25 H25 0.9300
C26 C32 1.359(9)
C26 H26 0.9300
C27 H27 0.9600
C27 H27A 0.9600
C27 H27B 0.9600
C28 H28 0.9600
C28 H28A 0.9600
C28 H28B 0.9600
C29 C34 1.525(8)
C29 H29 0.9700
C29 H29A 0.9700
C30 C33 1.344(8)
C30 C31 1.372(7)
C30 H30 0.9300
C31 H31 0.9300
C32 C36 1.363(9)
C32 H32 0.9300
C33 H33 0.9300
C34 H34 0.9700
C34 H34A 0.9700
C35 C38 1.506(15)
C35 H35 0.9700
C35 H35A 0.9700
C36 H36 0.9300
C37 C40 1.505(11)
C37 C38 1.601(19)
C37 H37 0.9700
C37 H37A 0.9700
C38 H38 0.9700
C38 H38A 0.9700
C39 C41 1.383(11)
C39 C53 1.467(18)
C39 C40 1.538(10)
C39 H39 0.9700
C39 H39A 0.9700
C39 H39B 0.9700
C39 H39C 0.9700
C40 H40 0.9700
C40 H40A 0.9700
C41 C44 1.542(16)
C41 H55 0.9700
C41 H56 0.9700
C42 C46 1.47(3)
C42 C49 1.55(4)
C42 H74 0.9700
C42 H75 0.9700
C43 C49 1.38(4)
C43 H59 0.9600
C43 H60 0.9600
C43 H61 0.9600
C44 C46 1.739(18)
C44 H57 0.9700
C44 H58 0.9700
C45 C50 1.523(19)
C45 H45 0.9700
C45 H45A 0.9700
C46 C55 1.30(2)
C46 C56 1.59(3)
C47 C48 1.46(2)
C47 C55 1.68(2)
C47 H68 0.9700
C47 H69 0.9700
C48 H62 0.9600
C48 H63 0.9600
C48 H64 0.9600
C49 H70 0.9700
C49 H71 0.9700
C50 H50 0.9700
C50 H50A 0.9700
C51 C54 1.49(3)
C51 H51 0.9700
C51 H51A 0.9700
C52 C54 1.53(4)
C52 C53 1.60(3)
C52 H52 0.9700
C52 H52A 0.9700
C53 H53 0.9700
C53 H53A 0.9700
C54 H54 0.9700
C54 H54A 0.9700
C55 H76 0.9700
C55 H77 0.9700
C56 C57 1.31(4)
C56 H78 0.9700
C56 H79 0.9700
C57 C58 1.41(4)
C57 H72 0.9700
C57 H73 0.9700
C58 H65 0.9600
C58 H66 0.9600
C58 H67 0.9600

loop_
_geom_torsion_atom_site_label_1
_geom_torsion_atom_site_label_2
_geom_torsion_atom_site_label_3
_geom_torsion_atom_site_label_4
_geom_torsion
C3 C1 C2 C6 -178.2(3)
C3 C1 C2 C4 0.2(5)
C2 C1 C3 C10 -0.1(5)
C2 C1 C3 S1 178.2(2)
O3 S1 C3 C1 -103.9(3)
O2 S1 C3 C1 17.7(3)
O1 S1 C3 C1 138.2(3)
O3 S1 C3 C10 74.4(3)
O2 S1 C3 C10 -164.0(3)
O1 S1 C3 C10 -43.5(3)
C6 C2 C4 C8 0.1(5)
C1 C2 C4 C8 -178.4(3)
C6 C2 C4 C11 178.8(3)
C1 C2 C4 C11 0.3(4)
C4 C2 C6 C5 -1.2(5)
C1 C2 C6 C5 177.2(3)
C4 C2 C6 C7 -179.5(3)
C1 C2 C6 C7 -1.1(5)
C16 C5 C6 C2 178.3(3)
C9 C5 C6 C2 0.7(5)
C16 C5 C6 C7 -3.4(5)
C9 C5 C6 C7 179.0(3)
C2 C6 C7 C24 -73.4(5)
C5 C6 C7 C24 108.4(4)
C2 C6 C7 C21 108.1(4)
C5 C6 C7 C21 -70.2(5)
C2 C4 C8 C9 1.6(5)
C11 C4 C8 C9 -177.1(3)
C2 C4 C8 C14 179.4(3)
C11 C4 C8 C14 0.8(5)
C4 C8 C9 C17 179.2(3)
C14 C8 C9 C17 1.3(5)
C4 C8 C9 C5 -2.1(5)
C14 C8 C9 C5 -180.0(3)
C6 C5 C9 C8 1.0(5)
C16 C5 C9 C8 -176.8(3)
C6 C5 C9 C17 179.7(3)
C16 C5 C9 C17 1.9(5)
C1 C3 C10 C11 -0.7(5)
S1 C3 C10 C11 -179.1(3)
C3 C10 C11 C4 1.3(6)
C8 C4 C11 C10 177.6(3)
C2 C4 C11 C10 -1.1(5)
C13 P1 C12 C18 -169.5(3)
C22 P1 C12 C18 -48.5(3)
C29 P1 C12 C18 61.7(3)
C45 P1 C12 C18 95.5(5)
C22 P1 C13 C28 -49.2(4)
C12 P1 C13 C28 70.6(4)
C29 P1 C13 C28 -162.8(3)
C45 P1 C13 C28 177.7(5)
C9 C8 C14 C23 -110.4(4)
C4 C8 C14 C23 71.7(5)
C9 C8 C14 C25 70.9(5)
C4 C8 C14 C25 -107.0(5)
C6 C5 C16 C20 -179.3(4)
C9 C5 C16 C20 -1.6(6)
C8 C9 C17 C19 177.8(4)
C5 C9 C17 C19 -0.9(6)
C9 C17 C19 C20 -0.6(6)
C5 C16 C20 C19 0.1(7)
C17 C19 C20 C16 1.0(7)
C24 C7 C21 C36 -0.7(6)
C6 C7 C21 C36 177.9(4)
C13 P1 C22 C27 -49.8(4)
C12 P1 C22 C27 -169.4(3)
C29 P1 C22 C27 73.1(4)
C45 P1 C22 C27 57.9(6)
C25 C14 C23 C33 0.2(6)
C8 C14 C23 C33 -178.5(4)
C21 C7 C24 C26 1.2(6)
C6 C7 C24 C26 -177.4(4)
C23 C14 C25 C31 0.8(7)
C8 C14 C25 C31 179.5(4)
C7 C24 C26 C32 -0.9(7)
C13 P1 C29 C34 -71.9(4)
C22 P1 C29 C34 168.6(4)
C12 P1 C29 C34 53.0(4)
C45 P1 C29 C34 -33.5(7)
C33 C30 C31 C25 1.0(9)
C14 C25 C31 C30 -1.4(8)
C24 C26 C32 C36 0.0(8)
C31 C30 C33 C23 -0.1(8)
C14 C23 C33 C30 -0.5(7)
P1 C29 C34 C15 -177.8(3)
C50 C15 C34 C29 45.5(12)
C35 C15 C34 C29 64.0(6)
C51 C15 C34 C29 105.4(12)
C50 C15 C35 C38 -179.4(10)
C51 C15 C35 C38 31.9(12)
C34 C15 C35 C38 171.5(8)
C26 C32 C36 C21 0.5(9)
C7 C21 C36 C32 -0.1(8)
C15 C35 C38 C37 171.8(9)
C40 C37 C38 C35 -171.2(9)
C38 C37 C40 C39 -169.7(10)
C41 C39 C40 C37 62.4(11)
C53 C39 C40 C37 -20.6(13)
C53 C39 C41 C44 99.1(13)
C40 C39 C41 C44 56.4(12)
C39 C41 C44 C46 171.6(10)
C13 P1 C45 C50 -170.9(9)
C22 P1 C45 C50 72.0(10)
C12 P1 C45 C50 -61.6(10)
C29 P1 C45 C50 43.2(8)
C49 C42 C46 C55 -11(2)
C49 C42 C46 C56 24.0(18)
C49 C42 C46 C44 76(2)
C41 C44 C46 C55 -174.2(15)
C41 C44 C46 C42 152.4(17)
C41 C44 C46 C56 -163.9(17)
C46 C42 C49 C43 160(9)
C35 C15 C50 C45 163.4(11)
C51 C15 C50 C45 -173.1(11)
C34 C15 C50 C45 -33.7(10)
P1 C45 C50 C15 -173.4(7)
C50 C15 C51 C54 -71.4(19)
C35 C15 C51 C54 -35.0(14)
C34 C15 C51 C54 -100.9(18)
C41 C39 C53 C52 -70.2(19)
C40 C39 C53 C52 42.7(14)
C54 C52 C53 C39 -164.1(18)
C15 C51 C54 C52 177.9(16)
C53 C52 C54 C51 -177.6(18)
C42 C46 C55 C47 -172(4)
C56 C46 C55 C47 60(2)
C44 C46 C55 C47 76.7(17)
C48 C47 C55 C46 136(5)
C55 C46 C56 C57 -17(6)
C42 C46 C56 C57 -44(6)
C44 C46 C56 C57 177(7)
C46 C56 C57 C58 -47(8)
